data_4518798
loop_
_publ_author_name
'Ibrahim, Hamada Mohamed'
'Behbehani, Haider'

_publ_section_title
;
 TFA-catalyzed Q-Tube Reactor-Assisted Strategy for the Synthesis of
 Pyrido[1,2-<i>b</i>][1,2,4]triazine and
 Pyrido[1',2':2,3][1,2,4]triazino[5,6-<i>b</i>]indole Derivatives.
;
_journal_issue 24
_journal_name_full 'ACS omega'
_journal_page_first 16086
_journal_page_last 16099
_journal_paper_doi 10.1021/acsomega.1c01980
_journal_volume 6
_journal_year 2021
_chemical_formula_sum 'C21 H13 N5'
_chemical_formula_weight 335.36
_space_group_crystal_system orthorhombic
_space_group_IT_number 33
_space_group_name_Hall 'P 2c -2n'
_space_group_name_H-M_alt 'P n a 21'
_atom_sites_solution_hydrogens geom
_audit_creation_method SHELXL-2017/1
_cell_angle_alpha 90
_cell_angle_beta 90
_cell_angle_gamma 90
_cell_formula_units_Z 4
_cell_length_a 18.444(2)
_cell_length_b 12.6807(12)
_cell_length_c 6.8046(7)
_cell_measurement_reflns_used 8028
_cell_measurement_temperature 296(2)
_cell_measurement_theta_max 66.4708
_cell_measurement_theta_min 4.2314
_cell_volume 1591.5(3)
_computing_structure_refinement 'SHELXL-2017/1 (Sheldrick, 2017)'
_computing_structure_solution 'SHELXT 2014/5 (Sheldrick, 2014)'
_diffrn_ambient_temperature 296(2)
_diffrn_detector_area_resol_mean 8.3333
_diffrn_measured_fraction_theta_full 0.997
_diffrn_measured_fraction_theta_max 0.997
_diffrn_measurement_device_type 'Bruker APEX-II CCD'
_diffrn_measurement_method '\f and \w scans'
_diffrn_radiation_type CuK\a
_diffrn_radiation_wavelength 1.54178
_diffrn_reflns_av_R_equivalents 0.0369
_diffrn_reflns_av_unetI/netI 0.0390
_diffrn_reflns_Laue_measured_fraction_full 0.997
_diffrn_reflns_Laue_measured_fraction_max 0.997
_diffrn_reflns_limit_h_max 20
_diffrn_reflns_limit_h_min -21
_diffrn_reflns_limit_k_max 13
_diffrn_reflns_limit_k_min -15
_diffrn_reflns_limit_l_max 8
_diffrn_reflns_limit_l_min -7
_diffrn_reflns_number 13184
_diffrn_reflns_point_group_measured_fraction_full 0.953
_diffrn_reflns_point_group_measured_fraction_max 0.953
_diffrn_reflns_theta_full 66.616
_diffrn_reflns_theta_max 66.616
_diffrn_reflns_theta_min 5.933
_exptl_absorpt_coefficient_mu 0.694
_exptl_absorpt_correction_T_max 0.95
_exptl_absorpt_correction_T_min 0.86
_exptl_absorpt_correction_type multi-scan
_exptl_absorpt_process_details
;
SADABS-2016/2 - Bruker AXS area detector scaling and absorption correction
;
_exptl_crystal_colour orange
_exptl_crystal_density_diffrn 1.400
_exptl_crystal_description Block
_exptl_crystal_F_000 696
_exptl_crystal_size_max 0.230
_exptl_crystal_size_mid 0.210
_exptl_crystal_size_min 0.080
_refine_diff_density_max 0.196
_refine_diff_density_min -0.321
_refine_diff_density_rms 0.060
_refine_ls_abs_structure_details
;
 Flack x determined using 838 quotients [(I+)-(I-)]/[(I+)+(I-)]
 (Parsons, Flack and Wagner, Acta Cryst. B69 (2013) 249-259).
;
_refine_ls_abs_structure_Flack 0.2(9)
_refine_ls_extinction_method none
_refine_ls_goodness_of_fit_ref 1.088
_refine_ls_hydrogen_treatment constr
_refine_ls_matrix_type full
_refine_ls_number_parameters 236
_refine_ls_number_reflns 2671
_refine_ls_number_restraints 1
_refine_ls_restrained_S_all 1.088
_refine_ls_R_factor_all 0.0756
_refine_ls_R_factor_gt 0.0687
_refine_ls_shift/su_max 0.000
_refine_ls_shift/su_mean 0.000
_refine_ls_structure_factor_coef Fsqd
_refine_ls_weighting_details 'w=1/[\s^2^(Fo^2^)+(0.0554P)^2^+2.2655P] where P=(Fo^2^+2Fc^2^)/3'
_refine_ls_weighting_scheme calc
_refine_ls_wR_factor_gt 0.1728
_refine_ls_wR_factor_ref 0.1781
_reflns_Friedel_coverage 0.748
_reflns_Friedel_fraction_full 0.899
_reflns_Friedel_fraction_max 0.899
_reflns_number_gt 2379
_reflns_number_total 2671
_reflns_threshold_expression 'I > 2\s(I)'
_cod_data_source_file ao1c01980_si_004.cif
_cod_data_source_block crystal_a
_cod_depositor_comments
;
The following automatic conversions were performed:

data item '_exptl_absorpt_correction_type' value 'Multi-Scan' was
changed to 'multi-scan' in accordance with the
/home/data/users/saulius/crontab/automatic-downloads/rss-feeds/ACS/lib/dictionaries/cif_core.dic
dictionary named 'cif_core.dic' version 2.4.2 last updated on
2011-04-26.

Automatic conversion script
Id: cif_fix_values 7556 2019-12-06 15:28:31Z antanas 

 Adding full bibliography for 4518794--4518800.cif.
;
_cod_database_code 4518798
_shelx_shelxl_version_number 2017/1
_shelx_space_group_comment
;
The symmetry employed for this shelxl refinement is uniquely defined
by the following loop, which should always be used as a source of
symmetry information in preference to the above space-group names.
They are only intended as comments.
;
_shelx_estimated_absorpt_t_min 0.857
_shelx_estimated_absorpt_t_max 0.947

loop_
_space_group_symop_operation_xyz
'x, y, z'
'-x, -y, z+1/2'
'x+1/2, -y+1/2, z'
'-x+1/2, y+1/2, z+1/2'

loop_
_atom_site_label
_atom_site_type_symbol
_atom_site_fract_x
_atom_site_fract_y
_atom_site_fract_z
_atom_site_U_iso_or_equiv
_atom_site_adp_type
_atom_site_occupancy
_atom_site_site_symmetry_order
_atom_site_calc_flag
_atom_site_refinement_flags_posn
_atom_site_refinement_flags_adp
_atom_site_refinement_flags_occupancy
_atom_site_disorder_assembly
_atom_site_disorder_group
N1 N 0.5475(2) 0.5357(3) 0.4848(17) 0.0588(13) Uani 1 1 d . . . . .
C1 C 0.2876(3) 0.8740(4) 0.496(3) 0.082(3) Uani 1 1 d . . . . .
H1A H 0.237624 0.880521 0.533219 0.124 Uiso 1 1 calc R U . . .
H1B H 0.293850 0.899880 0.364256 0.124 Uiso 1 1 calc R U . . .
H1C H 0.317167 0.914453 0.584130 0.124 Uiso 1 1 calc R U . . .
N2 N 0.4075(2) 0.2198(3) 0.4845(12) 0.0421(10) Uani 1 1 d . . . . .
C2 C 0.3099(3) 0.7597(4) 0.5047(17) 0.0542(17) Uani 1 1 d . . . . .
N3 N 0.4171(2) 0.1118(3) 0.4933(13) 0.0447(11) Uani 1 1 d . . . . .
C3 C 0.3226(6) 0.7060(7) 0.6551(16) 0.077(3) Uani 1 1 d . . . . .
H3 H 0.320876 0.742918 0.773044 0.093 Uiso 1 1 calc R U . . .
N4 N 0.53311(19) 0.2636(3) 0.4880(10) 0.0390(10) Uani 1 1 d . . . . .
C4 C 0.3393(6) 0.5963(7) 0.6728(14) 0.065(3) Uani 1 1 d . . . . .
H4 H 0.342385 0.560122 0.791395 0.078 Uiso 1 1 calc R U . . .
C5 C 0.3516(3) 0.5465(4) 0.4714(13) 0.0442(14) Uani 1 1 d . . . . .
N5 N 0.6087(2) 0.1115(3) 0.4998(13) 0.0440(11) Uani 1 1 d . . . . .
C6 C 0.3430(6) 0.6034(8) 0.3237(15) 0.065(3) Uani 1 1 d . . . . .
H6 H 0.353622 0.570878 0.204592 0.078 Uiso 1 1 calc R U . . .
C7 C 0.3205(5) 0.7063(8) 0.3087(15) 0.067(3) Uani 1 1 d . . . . .
H7 H 0.312574 0.739795 0.189084 0.080 Uiso 1 1 calc R U . . .
C9 C 0.3185(3) 0.3543(4) 0.498(3) 0.080(3) Uani 1 1 d . . . . .
H9 H 0.269833 0.373354 0.491106 0.096 Uiso 1 1 calc R U . . .
C8 C 0.3725(3) 0.4331(4) 0.4976(14) 0.0460(13) Uani 1 1 d . . . . .
C10 C 0.3369(3) 0.2512(4) 0.508(2) 0.070(2) Uani 1 1 d . . . . .
H10 H 0.301196 0.200888 0.530394 0.084 Uiso 1 1 calc R U . . .
C11 C 0.4646(2) 0.2913(3) 0.4837(12) 0.0386(12) Uani 1 1 d . . . . .
C12 C 0.4429(2) 0.4004(3) 0.4894(13) 0.0384(11) Uani 1 1 d . . . . .
C13 C 0.5017(3) 0.4762(3) 0.4817(14) 0.0412(12) Uani 1 1 d . . . . .
C14 C 0.4846(2) 0.0844(3) 0.4880(11) 0.0371(11) Uani 1 1 d . . . . .
C15 C 0.5461(2) 0.1586(3) 0.4854(13) 0.0381(11) Uani 1 1 d . . . . .
C16 C 0.5171(2) -0.0179(3) 0.4960(13) 0.0376(11) Uani 1 1 d . . . . .
C17 C 0.4901(3) -0.1201(4) 0.4914(16) 0.0485(14) Uani 1 1 d . . . . .
H17 H 0.440627 -0.132700 0.480246 0.058 Uiso 1 1 calc R U . . .
C18 C 0.5391(3) -0.2030(4) 0.5038(15) 0.0511(15) Uani 1 1 d . . . . .
H18 H 0.522793 -0.271640 0.523095 0.061 Uiso 1 1 calc R U . . .
C19 C 0.6129(3) -0.1820(4) 0.4869(18) 0.0591(15) Uani 1 1 d . . . . .
H19 H 0.644659 -0.237274 0.461234 0.071 Uiso 1 1 calc R U . . .
C20 C 0.6403(3) -0.0809(4) 0.5073(14) 0.0492(14) Uani 1 1 d . . . . .
H20 H 0.689557 -0.069236 0.527698 0.059 Uiso 1 1 calc R U . . .
C21 C 0.5917(3) 0.0024(3) 0.4962(13) 0.0395(11) Uani 1 1 d . . . . .

loop_
_atom_site_aniso_label
_atom_site_aniso_U_11
_atom_site_aniso_U_22
_atom_site_aniso_U_33
_atom_site_aniso_U_23
_atom_site_aniso_U_13
_atom_site_aniso_U_12
N1 0.052(2) 0.034(2) 0.091(4) -0.007(5) -0.005(5) 0.000(2)
C1 0.053(3) 0.033(3) 0.161(8) 0.009(7) -0.036(7) 0.005(2)
N2 0.0380(19) 0.0281(18) 0.060(3) -0.001(3) -0.005(4) 0.0039(15)
C2 0.031(2) 0.033(2) 0.099(5) 0.009(5) -0.014(5) 0.0013(19)
N3 0.044(2) 0.0243(18) 0.066(3) 0.011(4) -0.015(4) 0.0005(15)
C3 0.083(8) 0.041(5) 0.107(8) -0.035(5) -0.044(6) 0.014(5)
N4 0.038(2) 0.0265(18) 0.052(2) 0.019(3) -0.003(3) 0.0023(15)
C4 0.082(7) 0.040(4) 0.072(6) -0.023(4) -0.017(4) 0.023(5)
C5 0.037(2) 0.033(2) 0.062(4) -0.004(4) 0.005(4) 0.0050(19)
N5 0.040(2) 0.0286(18) 0.063(3) -0.002(3) -0.012(4) 0.0028(16)
C6 0.069(6) 0.048(5) 0.079(6) -0.009(4) 0.037(5) 0.006(4)
C7 0.055(6) 0.050(5) 0.096(7) 0.008(5) 0.003(4) 0.017(4)
C9 0.039(3) 0.039(3) 0.161(8) -0.036(7) -0.007(7) 0.007(2)
C8 0.044(3) 0.034(2) 0.060(3) 0.011(4) 0.011(4) 0.006(2)
C10 0.035(3) 0.039(3) 0.136(7) -0.025(6) 0.012(6) 0.000(2)
C11 0.042(2) 0.027(2) 0.047(3) 0.013(3) -0.029(4) -0.0015(18)
C12 0.041(2) 0.029(2) 0.045(3) 0.012(4) -0.011(4) 0.0023(18)
C13 0.044(2) 0.027(2) 0.052(3) -0.007(3) -0.007(4) 0.007(2)
C14 0.039(2) 0.030(2) 0.042(3) 0.001(4) -0.018(3) 0.0006(18)
C15 0.039(2) 0.029(2) 0.046(3) 0.022(4) 0.014(3) 0.0028(18)
C16 0.044(2) 0.029(2) 0.040(3) -0.012(3) -0.008(4) 0.0041(18)
C17 0.045(3) 0.034(2) 0.066(4) -0.021(4) 0.005(5) -0.004(2)
C18 0.066(3) 0.025(2) 0.063(4) -0.017(4) 0.010(5) 0.001(2)
C19 0.060(3) 0.032(2) 0.085(4) -0.011(5) 0.011(6) 0.013(2)
C20 0.044(3) 0.038(2) 0.066(4) 0.007(4) 0.001(4) 0.008(2)
C21 0.043(2) 0.032(2) 0.043(3) 0.008(4) -0.002(4) 0.0005(18)

loop_
_atom_type_symbol
_atom_type_description
_atom_type_scat_dispersion_real
_atom_type_scat_dispersion_imag
_atom_type_scat_source
C C 0.0181 0.0091 'International Tables Vol C Tables 4.2.6.8 and 6.1.1.4'
H H 0.0000 0.0000 'International Tables Vol C Tables 4.2.6.8 and 6.1.1.4'
N N 0.0311 0.0180 'International Tables Vol C Tables 4.2.6.8 and 6.1.1.4'

loop_
_geom_angle_atom_site_label_1
_geom_angle_atom_site_label_2
_geom_angle_atom_site_label_3
_geom_angle
_geom_angle_site_symmetry_1
_geom_angle_site_symmetry_3
_geom_angle_publ_flag
C2 C1 H1A 109.5 . . ?
C2 C1 H1B 109.5 . . ?
H1A C1 H1B 109.5 . . ?
C2 C1 H1C 109.5 . . ?
H1A C1 H1C 109.5 . . ?
H1B C1 H1C 109.5 . . ?
C10 N2 N3 113.9(4) . . ?
C10 N2 C11 122.1(4) . . ?
N3 N2 C11 123.3(4) . . ?
C3 C2 C1 127.4(11) . . ?
C3 C2 C7 116.9(5) . . ?
C1 C2 C7 115.6(10) . . ?
C14 N3 N2 112.9(4) . . ?
C2 C3 C4 129.8(9) . . ?
C2 C3 H3 115.1 . . ?
C4 C3 H3 115.1 . . ?
C11 N4 C15 115.7(4) . . ?
C3 C4 C5 111.0(8) . . ?
C3 C4 H4 124.5 . . ?
C5 C4 H4 124.5 . . ?
C6 C5 C8 133.1(8) . . ?
C6 C5 C4 117.7(5) . . ?
C8 C5 C4 109.2(7) . . ?
C15 N5 C21 104.5(4) . . ?
C5 C6 C7 130.4(9) . . ?
C5 C6 H6 114.8 . . ?
C7 C6 H6 114.8 . . ?
C6 C7 C2 113.6(8) . . ?
C6 C7 H7 123.2 . . ?
C2 C7 H7 123.2 . . ?
C10 C9 C8 120.4(5) . . ?
C10 C9 H9 119.8 . . ?
C8 C9 H9 119.8 . . ?
C12 C8 C9 117.2(4) . . ?
C12 C8 C5 122.0(4) . . ?
C9 C8 C5 119.9(5) . . ?
C9 C10 N2 120.9(5) . . ?
C9 C10 H10 119.5 . . ?
N2 C10 H10 119.5 . . ?
N4 C11 N2 123.7(4) . . ?
N4 C11 C12 121.6(4) . . ?
N2 C11 C12 114.5(4) . . ?
C8 C12 C11 123.9(4) . . ?
C8 C12 C13 120.8(4) . . ?
C11 C12 C13 115.3(4) . . ?
N1 C13 C12 176.8(12) . . ?
N3 C14 C16 130.3(4) . . ?
N3 C14 C15 124.7(4) . . ?
C16 C14 C15 104.9(4) . . ?
N5 C15 N4 127.4(4) . . ?
N5 C15 C14 112.8(4) . . ?
N4 C15 C14 119.5(4) . . ?
C17 C16 C21 121.6(4) . . ?
C17 C16 C14 134.1(4) . . ?
C21 C16 C14 104.2(4) . . ?
C16 C17 C18 118.2(5) . . ?
C16 C17 H17 120.9 . . ?
C18 C17 H17 120.9 . . ?
C17 C18 C19 119.1(5) . . ?
C17 C18 H18 120.5 . . ?
C19 C18 H18 120.5 . . ?
C20 C19 C18 121.7(5) . . ?
C20 C19 H19 119.1 . . ?
C18 C19 H19 119.1 . . ?
C19 C20 C21 117.6(5) . . ?
C19 C20 H20 121.2 . . ?
C21 C20 H20 121.2 . . ?
C20 C21 C16 119.7(4) . . ?
C20 C21 N5 126.8(4) . . ?
C16 C21 N5 113.3(4) . . ?

loop_
_geom_bond_atom_site_label_1
_geom_bond_atom_site_label_2
_geom_bond_distance
_geom_bond_site_symmetry_2
_geom_bond_publ_flag
N1 C13 1.133(6) . ?
C1 C2 1.507(7) . ?
C1 H1A 0.9600 . ?
C1 H1B 0.9600 . ?
C1 H1C 0.9600 . ?
N2 C10 1.370(6) . ?
N2 N3 1.382(5) . ?
N2 C11 1.390(6) . ?
C2 C3 1.252(14) . ?
C2 C7 1.509(14) . ?
N3 C14 1.293(6) . ?
C3 C4 1.430(12) . ?
C3 H3 0.9300 . ?
N4 C11 1.312(6) . ?
N4 C15 1.353(5) . ?
C4 C5 1.526(12) . ?
C4 H4 0.9300 . ?
C5 C6 1.247(13) . ?
C5 C8 1.500(6) . ?
N5 C15 1.304(6) . ?
N5 C21 1.418(5) . ?
C6 C7 1.373(12) . ?
C6 H6 0.9300 . ?
C7 H7 0.9300 . ?
C9 C10 1.352(8) . ?
C9 C8 1.411(7) . ?
C9 H9 0.9300 . ?
C8 C12 1.365(6) . ?
C10 H10 0.9300 . ?
C11 C12 1.441(6) . ?
C12 C13 1.451(6) . ?
C14 C16 1.431(6) . ?
C14 C15 1.474(6) . ?
C16 C17 1.388(6) . ?
C16 C21 1.401(6) . ?
C17 C18 1.388(7) . ?
C17 H17 0.9300 . ?
C18 C19 1.392(8) . ?
C18 H18 0.9300 . ?
C19 C20 1.385(7) . ?
C19 H19 0.9300 . ?
C20 C21 1.387(6) . ?
C20 H20 0.9300 . ?
